data_9000812
loop_
_publ_author_name
'Mathew M'
'Takagi S'
'Waerstad K R'
'Frazier A W'

_publ_section_title
;
 The crystal structure of synthetic chukhrovite, Ca4AlSi(SO4)F13*12H2O
;
_journal_name_full 'American Mineralogist'
_journal_page_first 392
_journal_page_last 397
_journal_volume 66
_journal_year 1981
_chemical_formula_sum 'Al Ca4 F13 H24 O16 S Si'
_chemical_name_mineral Chukhrovite
_space_group_IT_number 203
_symmetry_space_group_name_Hall '-F 2uv 2vw 3'
_symmetry_space_group_name_H-M 'F d -3 :2'
_cell_angle_alpha 90
_cell_angle_beta 90
_cell_angle_gamma 90
_cell_formula_units_Z 8
_cell_length_a 16.710
_cell_length_b 16.710
_cell_length_c 16.710
_cell_volume 4665.833
_cod_original_sg_symbol_H-M 'F d 3'
_cod_original_formula_sum 'Ca4 (Si Al) S O16 F13 H24'
_cod_database_code 9000812

loop_
_symmetry_equiv_pos_as_xyz
x,y,z
x,1/2+y,1/2+z
1/2+x,y,1/2+z
1/2+x,1/2+y,z
1/4+z,1/4+x,-y
1/4+z,3/4+x,1/2-y
3/4+z,1/4+x,1/2-y
3/4+z,3/4+x,-y
1/4+z,-x,1/4+y
1/4+z,1/2-x,3/4+y
3/4+z,-x,3/4+y
3/4+z,1/2-x,1/4+y
-z,1/4+x,1/4+y
-z,3/4+x,3/4+y
1/2-z,1/4+x,3/4+y
1/2-z,3/4+x,1/4+y
-z,-x,-y
-z,1/2-x,1/2-y
1/2-z,-x,1/2-y
1/2-z,1/2-x,-y
y,3/4-z,3/4-x
y,1/4-z,1/4-x
1/2+y,3/4-z,1/4-x
1/2+y,1/4-z,3/4-x
3/4-y,3/4-z,x
3/4-y,1/4-z,1/2+x
1/4-y,3/4-z,1/2+x
1/4-y,1/4-z,x
3/4-y,z,3/4-x
3/4-y,1/2+z,1/4-x
1/4-y,z,1/4-x
1/4-y,1/2+z,3/4-x
y,z,x
y,1/2+z,1/2+x
1/2+y,z,1/2+x
1/2+y,1/2+z,x
1/4+x,-y,1/4+z
1/4+x,1/2-y,3/4+z
3/4+x,-y,3/4+z
3/4+x,1/2-y,1/4+z
-x,1/4+y,1/4+z
-x,3/4+y,3/4+z
1/2-x,1/4+y,3/4+z
1/2-x,3/4+y,1/4+z
1/4+x,1/4+y,-z
1/4+x,3/4+y,1/2-z
3/4+x,1/4+y,1/2-z
3/4+x,3/4+y,-z
-x,-y,-z
-x,1/2-y,1/2-z
1/2-x,-y,1/2-z
1/2-x,1/2-y,-z
3/4-z,3/4-x,y
3/4-z,1/4-x,1/2+y
1/4-z,3/4-x,1/2+y
1/4-z,1/4-x,y
3/4-z,x,3/4-y
3/4-z,1/2+x,1/4-y
1/4-z,x,1/4-y
1/4-z,1/2+x,3/4-y
z,3/4-x,3/4-y
z,1/4-x,1/4-y
1/2+z,3/4-x,1/4-y
1/2+z,1/4-x,3/4-y
z,x,y
z,1/2+x,1/2+y
1/2+z,x,1/2+y
1/2+z,1/2+x,y
-y,1/4+z,1/4+x
-y,3/4+z,3/4+x
1/2-y,1/4+z,3/4+x
1/2-y,3/4+z,1/4+x
1/4+y,1/4+z,-x
1/4+y,3/4+z,1/2-x
3/4+y,1/4+z,1/2-x
3/4+y,3/4+z,-x
1/4+y,-z,1/4+x
1/4+y,1/2-z,3/4+x
3/4+y,-z,3/4+x
3/4+y,1/2-z,1/4+x
-y,-z,-x
-y,1/2-z,1/2-x
1/2-y,-z,1/2-x
1/2-y,1/2-z,-x
3/4-x,y,3/4-z
3/4-x,1/2+y,1/4-z
1/4-x,y,1/4-z
1/4-x,1/2+y,3/4-z
x,3/4-y,3/4-z
x,1/4-y,1/4-z
1/2+x,3/4-y,1/4-z
1/2+x,1/4-y,3/4-z
3/4-x,3/4-y,z
3/4-x,1/4-y,1/2+z
1/4-x,3/4-y,1/2+z
1/4-x,1/4-y,z

loop_
_atom_site_aniso_label
_atom_site_aniso_U_11
_atom_site_aniso_U_22
_atom_site_aniso_U_33
_atom_site_aniso_U_12
_atom_site_aniso_U_13
_atom_site_aniso_U_23
Ca 0.02170 0.02170 0.02170 -0.00270 -0.00270 -0.00270
Si 0.01390 0.01390 0.01390 -0.00170 -0.00170 -0.00170
Al 0.01390 0.01390 0.01390 -0.00170 -0.00170 -0.00170
S 0.01720 0.01720 0.01720 0.00000 0.00000 0.00000
O 0.02330 0.02330 0.02330 -0.00290 -0.00290 -0.00290
F1 0.01680 0.01680 0.01680 0.00000 0.00000 0.00000
F2 0.02520 0.01810 0.03610 -0.00050 0.00110 0.00720
OW 0.02860 0.05300 0.02370 -0.01410 0.00120 -0.00390

loop_
_atom_site_label
_atom_site_fract_x
_atom_site_fract_y
_atom_site_fract_z
_atom_site_occupancy
_atom_site_U_iso_or_equiv
_atom_site_type_symbol
_atom_site_attached_hydrogens
Ca 0.29171 0.29171 0.29171 1.00000 ? Ca 0
Si 0.50000 0.50000 0.50000 0.50000 ? Si 0
Al 0.50000 0.50000 0.50000 0.50000 ? Al 0
S 0.12500 0.12500 0.12500 1.00000 ? S 0
O 0.07396 0.07396 0.07396 1.00000 ? O 0
F1 0.37500 0.37500 0.37500 1.00000 ? F 0
F2 0.22049 0.33649 0.45070 1.00000 ? F 0
OW 0.15481 0.24744 0.30479 1.00000 ? O 0
H1 0.12600 0.22200 0.27100 1.00000 0.04433 H 0
H2 0.13500 0.23100 0.34500 1.00000 0.06966 H 0

loop_
_cod_changelog_entry_id
_cod_changelog_entry_author
_cod_changelog_entry_date
_cod_changelog_entry_text
1
;cod-tools version 3.8.0
Id: cif_guess_AMCSD_atom_types 9574 2023-05-10 09:00:05Z saulius
;
2023-05-10T18:46:45+03:00
;Derived atom types and hydrogen counts
from atom names that follow the AMCSD naming convention
(Wat == water, O-H == hydroxyl).
;

loop_
_cod_related_entry_id
_cod_related_entry_database
_cod_related_entry_code
1 AMCSD 0000826
2 AMCSD 0000827

loop_
_[local]_alternative_name_id
_[local]_alternative_name_type
_[local]_alternative_name_source
_[local]_alternative_name_source_id
_[local]_alternative_name_value
1 mineral AMCSD 0000826 "Meniaylovite"
2 mineral AMCSD 0000827 "Menyailovite"

_database_code_amcsd 0000826
